data_7211417
loop_
_publ_author_name
'Ma, Qi'
'Feng, Xuenan'
'Cao, Wei'
'Wang, Hailong'
'Jiang, Jianzhuang'

_publ_section_title
;
 Mixed (phthalocyanine)(Schiff-base) terbium(iii)--alkali
 metal(i)/zinc(ii) complexes: synthesis, structures, and spectroscopic
 properties
;
_journal_issue 47
_journal_name_full CrystEngComm
_journal_page_first 10383
_journal_paper_doi 10.1039/c3ce41619d
_journal_volume 15
_journal_year 2013
_chemical_formula_sum 'C55 H38 K N10 O5 Tb'
_chemical_formula_weight 1116.97
_chemical_name_systematic
;
 ?
;
_space_group_IT_number 57
_symmetry_cell_setting orthorhombic
_symmetry_space_group_name_Hall '-P 2c 2b'
_symmetry_space_group_name_H-M 'P b c m'
_atom_sites_solution_hydrogens geom
_atom_sites_solution_primary direct
_atom_sites_solution_secondary difmap
_audit_creation_method SHELXL-97
_cell_angle_alpha 90.00
_cell_angle_beta 90.00
_cell_angle_gamma 90.00
_cell_formula_units_Z 4
_cell_length_a 8.4313(3)
_cell_length_b 28.1513(10)
_cell_length_c 18.9773(6)
_cell_measurement_reflns_used 3768
_cell_measurement_temperature 149.95(10)
_cell_measurement_theta_max 28.5808
_cell_measurement_theta_min 2.8885
_cell_volume 4504.3(3)
_computing_cell_refinement 'Bruker FRAMBO'
_computing_data_collection 'Bruker FRAMBO'
_computing_data_reduction 'Bruker SHELXTL'
_computing_molecular_graphics 'Bruker SHELXTL'
_computing_publication_material 'Bruker SHELXTL'
_computing_structure_refinement 'SHELXL-97 (Sheldrick, 1997)'
_computing_structure_solution 'Bruker SHELXTL'
_diffrn_ambient_temperature 149.95(10)
_diffrn_detector_area_resol_mean 16.2141
_diffrn_measured_fraction_theta_full 0.998
_diffrn_measured_fraction_theta_max 0.998
_diffrn_measurement_device_type 'Xcalibur, Eos, Gemini'
_diffrn_measurement_method '\w scans'
_diffrn_radiation_monochromator graphite
_diffrn_radiation_source 'fine-focus sealed tube'
_diffrn_radiation_type MoK\a
_diffrn_radiation_wavelength 0.71073
_diffrn_reflns_av_R_equivalents 0.0964
_diffrn_reflns_av_sigmaI/netI 0.0724
_diffrn_reflns_limit_h_max 10
_diffrn_reflns_limit_h_min -9
_diffrn_reflns_limit_k_max 33
_diffrn_reflns_limit_k_min -33
_diffrn_reflns_limit_l_max 22
_diffrn_reflns_limit_l_min -22
_diffrn_reflns_number 23572
_diffrn_reflns_theta_full 25.00
_diffrn_reflns_theta_max 25.00
_diffrn_reflns_theta_min 2.89
_diffrn_standards_interval_count 0
_diffrn_standards_interval_time 0
_diffrn_standards_number 0
_exptl_absorpt_coefficient_mu 1.729
_exptl_absorpt_correction_T_max 0.8741
_exptl_absorpt_correction_T_min 0.7815
_exptl_absorpt_correction_type multi-scan
_exptl_absorpt_process_details
;
CrysAlisPro, Oxford Diffraction Ltd.,
Version 1.171.34.40 (release 27-08-2010 CrysAlis171 .NET)
(compiled Aug 27 2010,11:50:40)
Empirical absorption correction using spherical harmonics,
 implemented in SCALE3 ABSPACK scaling algorithm.  
;
_exptl_crystal_colour purple
_exptl_crystal_density_diffrn 1.647
_exptl_crystal_density_method 'not measured'
_exptl_crystal_description block
_exptl_crystal_F_000 2248
_exptl_crystal_size_max 0.15
_exptl_crystal_size_mid 0.12
_exptl_crystal_size_min 0.08
_refine_diff_density_max 0.983
_refine_diff_density_min -0.744
_refine_diff_density_rms 0.114
_refine_ls_extinction_method none
_refine_ls_goodness_of_fit_ref 1.047
_refine_ls_hydrogen_treatment constr
_refine_ls_matrix_type full
_refine_ls_number_parameters 338
_refine_ls_number_reflns 4084
_refine_ls_number_restraints 14
_refine_ls_restrained_S_all 1.052
_refine_ls_R_factor_all 0.0730
_refine_ls_R_factor_gt 0.0451
_refine_ls_shift/su_max 0.000
_refine_ls_shift/su_mean 0.000
_refine_ls_structure_factor_coef Fsqd
_refine_ls_weighting_details 'calc w=1/[\s^2^(Fo^2^)+(0.0248P)^2^+3.3965P] where P=(Fo^2^+2Fc^2^)/3'
_refine_ls_weighting_scheme calc
_refine_ls_wR_factor_gt 0.0736
_refine_ls_wR_factor_ref 0.0798
_reflns_number_gt 3107
_reflns_number_total 4084
_reflns_threshold_expression >2sigma(I)
_cod_data_source_file c3ce41619d.txt
_cod_data_source_block TbK
_cod_depositor_comments
;
The following automatic conversions were performed:

'_symmetry_cell_setting' value 'Orthorhombic' changed to
'orthorhombic' according to
/home/saulius/struct/CIF-dictionaries/cif_core.dic dictionary named
'cif_core.dic' version 2.4.2 from 2011-04-26.

Automatic conversion script
Id: cif_fix_values 1891 2012-01-12 08:04:46Z andrius 
;
_cod_original_sg_symbol_H-M Pbcm
_cod_database_code 7211417

loop_
_symmetry_equiv_pos_as_xyz
'x, y, z'
'-x, -y, z+1/2'
'x, -y+1/2, -z'
'-x, y+1/2, -z+1/2'
'-x, -y, -z'
'x, y, -z-1/2'
'-x, y-1/2, z'
'x, -y-1/2, z-1/2'

loop_
_atom_site_label
_atom_site_type_symbol
_atom_site_fract_x
_atom_site_fract_y
_atom_site_fract_z
_atom_site_U_iso_or_equiv
_atom_site_adp_type
_atom_site_occupancy
_atom_site_symmetry_multiplicity
_atom_site_calc_flag
_atom_site_refinement_flags
C1 C -0.5590(5) -0.03429(17) -0.2131(3) 0.0334(15) Uani 1 1 d .
H1 H -0.6244 -0.0554 -0.1891 0.040 Uiso 1 1 calc R
C2 C -0.4641(6) -0.00356(16) -0.1751(3) 0.0266(13) Uani 1 1 d .
H2 H -0.4656 -0.0033 -0.1261 0.032 Uiso 1 1 calc R
C3 C -0.3659(5) 0.02704(15) -0.2131(3) 0.0208(12) Uani 1 1 d .
C4 C -0.2497(5) 0.06269(16) -0.1913(3) 0.0203(12) Uani 1 1 d .
C5 C -0.1281(5) 0.10932(16) -0.1044(3) 0.0195(11) Uani 1 1 d .
C6 C -0.1178(6) 0.12506(16) -0.0310(2) 0.0200(11) Uani 1 1 d .
C7 C -0.1923(6) 0.11020(18) 0.0300(3) 0.0272(12) Uani 1 1 d .
H7 H -0.2621 0.0846 0.0295 0.033 Uiso 1 1 calc R
C8 C -0.1600(6) 0.13442(19) 0.0917(3) 0.0356(14) Uani 1 1 d .
H8 H -0.2089 0.1251 0.1334 0.043 Uiso 1 1 calc R
C9 C -0.0547(6) 0.1727(2) 0.0920(3) 0.0386(15) Uani 1 1 d .
H9 H -0.0337 0.1884 0.1342 0.046 Uiso 1 1 calc R
C10 C 0.0190(6) 0.18783(19) 0.0310(3) 0.0311(14) Uani 1 1 d .
H10 H 0.0886 0.2135 0.0315 0.037 Uiso 1 1 calc R
C11 C -0.0136(6) 0.16386(17) -0.0305(3) 0.0224(12) Uani 1 1 d .
C12 C 0.0376(5) 0.17038(17) -0.1037(3) 0.0182(11) Uani 1 1 d .
C13 C 0.1682(5) 0.21477(16) -0.1917(3) 0.0185(11) Uani 1 1 d .
C14 C 0.2636(5) 0.25590(15) -0.2130(2) 0.0186(11) Uani 1 1 d .
C15 C 0.3398(5) 0.29162(16) -0.1754(3) 0.0238(12) Uani 1 1 d .
H15 H 0.3385 0.2920 -0.1264 0.029 Uiso 1 1 calc R
C16 C 0.4177(5) 0.32655(16) -0.2132(3) 0.0252(12) Uani 1 1 d .
H16 H 0.4710 0.3505 -0.1891 0.030 Uiso 1 1 calc R
C17 C 0.5515(7) 0.20493(18) -0.0637(3) 0.0416(16) Uani 1 1 d .
H17A H 0.6040 0.2266 -0.0950 0.062 Uiso 1 1 calc R
H17B H 0.6252 0.1940 -0.0288 0.062 Uiso 1 1 calc R
H17C H 0.4646 0.2208 -0.0411 0.062 Uiso 1 1 calc R
C18 C 0.4126(6) 0.13038(17) -0.0651(3) 0.0244(12) Uani 1 1 d .
C19 C 0.4168(6) 0.12503(19) 0.0062(3) 0.0314(13) Uani 1 1 d .
H19 H 0.4697 0.1472 0.0338 0.038 Uiso 1 1 calc R
C20 C 0.3419(6) 0.08626(19) 0.0380(3) 0.0326(14) Uani 1 1 d .
H20 H 0.3469 0.0824 0.0866 0.039 Uiso 1 1 calc R
C21 C 0.2613(6) 0.05403(19) -0.0022(3) 0.0296(13) Uani 1 1 d .
H21 H 0.2156 0.0276 0.0191 0.035 Uiso 1 1 calc R
C22 C 0.2465(6) 0.06034(16) -0.0761(3) 0.0214(12) Uani 1 1 d .
C23 C 0.3223(6) 0.09975(17) -0.1090(2) 0.0207(11) Uani 1 1 d .
C24 C 0.1610(6) 0.02495(17) -0.1155(3) 0.0234(12) Uani 1 1 d .
H24 H 0.1412 -0.0037 -0.0928 0.028 Uiso 1 1 calc R
C25 C 0.0329(5) -0.01066(15) -0.2125(2) 0.0206(12) Uani 1 1 d .
C26 C -0.0417(6) -0.04744(16) -0.1774(3) 0.0247(12) Uani 1 1 d .
H26 H -0.0444 -0.0473 -0.1284 0.030 Uiso 1 1 calc R
C27 C -0.1120(6) -0.08419(17) -0.2136(3) 0.0304(13) Uani 1 1 d .
H27 H -0.1594 -0.1090 -0.1891 0.036 Uiso 1 1 calc R
N1 N -0.1787(6) 0.08236(18) -0.2500 0.0183(13) Uani 1 2 d S
N2 N -0.2252(4) 0.07381(13) -0.1239(2) 0.0199(10) Uani 1 1 d .
N3 N -0.0310(4) 0.13629(13) -0.1462(2) 0.0210(10) Uani 1 1 d .
N4 N 0.1334(4) 0.20561(13) -0.1237(2) 0.0185(9) Uani 1 1 d .
N5 N 0.1189(6) 0.19024(18) -0.2500 0.0183(13) Uani 1 2 d S
N6 N 0.1090(5) 0.02898(13) -0.1792(2) 0.0193(9) Uani 1 1 d .
O1 O 0.4930(4) 0.16531(12) -0.10301(18) 0.0281(9) Uani 1 1 d .
O2 O 0.3134(4) 0.10832(10) -0.17660(16) 0.0199(7) Uani 1 1 d .
O3 O 0.7681(7) 0.2140(2) -0.2715(4) 0.042(2) Uani 0.50 1 d PDU
H3A H 0.8119 0.1855 -0.2792 0.063 Uiso 0.50 1 d PRD
C28 C 0.7965(14) 0.2555(4) -0.2500 0.100(4) Uani 1 2 d SDU
H28A H 0.7141 0.2765 -0.2656 0.149 Uiso 0.50 1 calc PR
H28B H 0.8965 0.2660 -0.2686 0.149 Uiso 0.50 1 calc PR
H28C H 0.8007 0.2556 -0.1994 0.149 Uiso 0.50 1 calc PR
K1 K 0.53082(19) 0.15344(6) -0.2500 0.0327(4) Uani 1 2 d S
Tb1 Tb 0.10272(4) 0.103216(11) -0.2500 0.01708(11) Uani 1 2 d S

loop_
_atom_site_aniso_label
_atom_site_aniso_U_11
_atom_site_aniso_U_22
_atom_site_aniso_U_33
_atom_site_aniso_U_23
_atom_site_aniso_U_13
_atom_site_aniso_U_12
C1 0.022(3) 0.028(3) 0.051(4) 0.005(3) 0.007(3) -0.003(2)
C2 0.023(3) 0.020(3) 0.037(3) -0.001(3) 0.000(3) 0.001(2)
C3 0.015(3) 0.015(2) 0.033(3) 0.000(2) 0.001(2) 0.003(2)
C4 0.022(3) 0.015(3) 0.025(3) 0.000(2) -0.001(2) 0.000(2)
C5 0.018(3) 0.016(3) 0.024(3) 0.000(2) 0.005(2) 0.003(2)
C6 0.022(3) 0.021(2) 0.017(3) -0.001(2) 0.000(2) 0.006(2)
C7 0.026(3) 0.032(3) 0.024(3) 0.004(3) 0.001(2) 0.000(3)
C8 0.039(3) 0.046(4) 0.022(3) 0.005(3) 0.005(3) -0.003(3)
C9 0.047(4) 0.049(4) 0.020(3) -0.007(3) 0.001(3) -0.002(3)
C10 0.035(3) 0.029(3) 0.029(3) -0.005(3) -0.002(3) -0.003(3)
C11 0.020(3) 0.022(3) 0.025(3) -0.001(2) 0.003(2) 0.001(2)
C12 0.020(3) 0.016(3) 0.018(3) -0.005(2) -0.004(2) 0.006(2)
C13 0.017(3) 0.014(2) 0.024(3) 0.002(2) 0.002(2) 0.001(2)
C14 0.016(3) 0.013(2) 0.027(3) -0.001(2) 0.003(2) 0.002(2)
C15 0.027(3) 0.020(3) 0.024(3) -0.002(2) 0.003(2) 0.000(2)
C16 0.022(3) 0.020(2) 0.034(3) -0.005(2) -0.002(2) 0.000(2)
C17 0.062(4) 0.025(3) 0.038(4) -0.003(3) -0.013(3) -0.008(3)
C18 0.023(3) 0.029(3) 0.021(3) -0.003(2) -0.001(3) 0.004(3)
C19 0.034(3) 0.036(3) 0.024(3) -0.011(3) -0.006(3) 0.003(3)
C20 0.041(3) 0.042(3) 0.015(3) -0.004(3) -0.006(3) 0.009(3)
C21 0.038(3) 0.032(3) 0.019(3) 0.009(3) 0.001(3) 0.002(3)
C22 0.026(3) 0.022(3) 0.016(3) -0.001(2) 0.002(2) 0.007(2)
C23 0.024(3) 0.022(3) 0.017(3) -0.002(3) 0.002(2) 0.008(2)
C24 0.027(3) 0.017(3) 0.026(3) 0.002(2) 0.007(2) 0.001(2)
C25 0.019(3) 0.014(2) 0.029(3) -0.002(2) -0.002(2) 0.004(2)
C26 0.028(3) 0.017(3) 0.029(3) 0.006(3) 0.002(2) -0.001(2)
C27 0.032(3) 0.021(2) 0.038(3) 0.004(2) 0.004(3) -0.006(2)
N1 0.020(3) 0.016(3) 0.019(3) 0.000 0.000 -0.001(3)
N2 0.021(2) 0.017(2) 0.022(2) 0.002(2) 0.006(2) 0.0017(18)
N3 0.024(2) 0.017(2) 0.022(2) -0.001(2) 0.003(2) 0.0005(19)
N4 0.024(2) 0.013(2) 0.018(2) -0.0019(18) -0.0008(19) -0.0006(18)
N5 0.024(3) 0.014(3) 0.017(3) 0.000 0.000 0.001(3)
N6 0.017(2) 0.023(2) 0.018(2) 0.0003(18) 0.002(2) 0.000(2)
O1 0.032(2) 0.026(2) 0.027(2) -0.0052(17) -0.0031(18) -0.0051(17)
O2 0.0229(17) 0.0201(18) 0.0166(17) -0.0033(16) -0.0038(15) 0.0010(16)
O3 0.040(3) 0.036(3) 0.051(5) -0.010(3) -0.005(3) 0.002(3)
C28 0.088(5) 0.092(5) 0.119(6) 0.000 0.000 0.003(4)
K1 0.0313(10) 0.0367(10) 0.0301(10) 0.000 0.000 -0.0076(8)
Tb1 0.02069(18) 0.01496(17) 0.01558(17) 0.000 0.000 0.00024(17)

loop_
_atom_type_symbol
_atom_type_description
_atom_type_scat_dispersion_real
_atom_type_scat_dispersion_imag
_atom_type_scat_source
C C 0.0033 0.0016 'International Tables Vol C Tables 4.2.6.8 and 6.1.1.4'
H H 0.0000 0.0000 'International Tables Vol C Tables 4.2.6.8 and 6.1.1.4'
N N 0.0061 0.0033 'International Tables Vol C Tables 4.2.6.8 and 6.1.1.4'
O O 0.0106 0.0060 'International Tables Vol C Tables 4.2.6.8 and 6.1.1.4'
K K 0.2009 0.2494 'International Tables Vol C Tables 4.2.6.8 and 6.1.1.4'
Tb Tb -0.1723 4.1537 'International Tables Vol C Tables 4.2.6.8 and 6.1.1.4'

loop_
_geom_angle_atom_site_label_1
_geom_angle_atom_site_label_2
_geom_angle_atom_site_label_3
_geom_angle
_geom_angle_site_symmetry_1
_geom_angle_site_symmetry_3
C2 C1 C1 121.4(3) . 6
C2 C1 H1 119.3 . .
C1 C1 H1 119.3 6 .
C1 C2 C3 117.5(5) . .
C1 C2 H2 121.3 . .
C3 C2 H2 121.3 . .
C2 C3 C3 121.1(3) . 6
C2 C3 C4 132.5(5) . .
C3 C3 C4 106.4(3) 6 .
N2 C4 N1 127.8(4) . .
N2 C4 C3 122.4(4) . .
N1 C4 C3 109.7(4) . .
N2 C4 K1 103.1(3) . 1_455
N1 C4 K1 70.4(3) . 1_455
C3 C4 K1 93.4(3) . 1_455
N2 C5 N3 128.1(4) . .
N2 C5 C6 121.5(4) . .
N3 C5 C6 110.4(4) . .
C7 C6 C11 121.0(5) . .
C7 C6 C5 132.7(4) . .
C11 C6 C5 106.2(4) . .
C6 C7 C8 118.1(5) . .
C6 C7 H7 120.9 . .
C8 C7 H7 120.9 . .
C7 C8 C9 120.6(5) . .
C7 C8 H8 119.7 . .
C9 C8 H8 119.7 . .
C10 C9 C8 121.3(5) . .
C10 C9 H9 119.3 . .
C8 C9 H9 119.3 . .
C11 C10 C9 118.1(5) . .
C11 C10 H10 121.0 . .
C9 C10 H10 121.0 . .
C10 C11 C6 120.9(5) . .
C10 C11 C12 133.1(5) . .
C6 C11 C12 106.0(4) . .
N4 C12 N3 127.2(4) . .
N4 C12 C11 122.7(4) . .
N3 C12 C11 110.1(4) . .
N4 C13 N5 127.7(4) . .
N4 C13 C14 122.3(4) . .
N5 C13 C14 110.0(4) . .
C15 C14 C14 120.9(3) . 6
C15 C14 C13 133.1(5) . .
C14 C14 C13 106.0(3) 6 .
C16 C15 C14 117.9(5) . .
C16 C15 H15 121.1 . .
C14 C15 H15 121.1 . .
C15 C16 C16 121.2(3) . 6
C15 C16 H16 119.4 . .
C16 C16 H16 119.4 6 .
O1 C17 H17A 109.5 . .
O1 C17 H17B 109.5 . .
H17A C17 H17B 109.5 . .
O1 C17 H17C 109.5 . .
H17A C17 H17C 109.5 . .
H17B C17 H17C 109.5 . .
C19 C18 O1 125.3(5) . .
C19 C18 C23 122.0(5) . .
O1 C18 C23 112.7(4) . .
C18 C19 C20 120.2(5) . .
C18 C19 H19 119.9 . .
C20 C19 H19 119.9 . .
C21 C20 C19 120.1(5) . .
C21 C20 H20 119.9 . .
C19 C20 H20 119.9 . .
C20 C21 C22 120.8(5) . .
C20 C21 H21 119.6 . .
C22 C21 H21 119.6 . .
C21 C22 C23 119.5(5) . .
C21 C22 C24 118.1(5) . .
C23 C22 C24 122.4(4) . .
O2 C23 C18 119.7(4) . .
O2 C23 C22 123.2(4) . .
C18 C23 C22 117.1(4) . .
O2 C23 K1 37.7(2) . .
C18 C23 K1 85.3(3) . .
C22 C23 K1 152.5(3) . .
N6 C24 C22 126.6(5) . .
N6 C24 H24 116.7 . .
C22 C24 H24 116.7 . .
C26 C25 C25 118.8(3) . 6
C26 C25 N6 125.0(4) . .
C25 C25 N6 116.2(2) 6 .
C27 C26 C25 121.1(5) . .
C27 C26 H26 119.4 . .
C25 C26 H26 119.4 . .
C26 C27 C27 120.0(3) . 6
C26 C27 H27 120.0 . .
C27 C27 H27 120.0 6 .
C4 N1 C4 107.6(5) 6 .
C4 N1 Tb1 121.1(3) 6 .
C4 N1 Tb1 121.1(3) . .
C4 N1 K1 85.3(3) 6 1_455
C4 N1 K1 85.3(3) . 1_455
Tb1 N1 K1 126.85(19) . 1_455
C4 N2 C5 122.2(4) . .
C5 N3 C12 107.3(4) . .
C5 N3 Tb1 122.0(3) . .
C12 N3 Tb1 122.7(3) . .
C12 N4 C13 123.1(4) . .
C13 N5 C13 107.8(5) . 6
C13 N5 Tb1 121.4(3) . .
C13 N5 Tb1 121.4(3) 6 .
C24 N6 C25 119.8(4) . .
C24 N6 Tb1 126.0(3) . .
C25 N6 Tb1 114.0(3) . .
C18 O1 C17 116.7(4) . .
C18 O1 K1 118.7(3) . .
C17 O1 K1 124.6(3) . .
C23 O2 Tb1 129.7(3) . .
C23 O2 K1 124.6(3) . .
Tb1 O2 K1 104.59(11) . .
O3 O3 C28 71.1(4) 6 .
O3 O3 K1 81.17(16) 6 .
C28 O3 K1 133.4(7) . .
O3 O3 H3A 99.4 6 .
C28 O3 H3A 143.6 . .
K1 O3 H3A 76.2 . .
O3 C28 H28A 109.5 . .
O3 C28 H28B 109.5 . .
H28A C28 H28B 109.5 . .
O3 C28 H28C 109.5 . .
H28A C28 H28C 109.5 . .
H28B C28 H28C 109.5 . .
O2 K1 O2 63.97(13) 6 .
O2 K1 O3 156.24(17) 6 6
O2 K1 O3 138.82(17) . 6
O2 K1 O3 138.82(17) 6 .
O2 K1 O3 156.24(17) . .
O3 K1 O3 17.7(3) 6 .
O2 K1 O1 120.07(10) 6 .
O2 K1 O1 57.04(9) . .
O3 K1 O1 81.81(17) 6 .
O3 K1 O1 99.24(17) . .
O2 K1 O1 57.04(9) 6 6
O2 K1 O1 120.07(10) . 6
O3 K1 O1 99.24(17) 6 6
O3 K1 O1 81.81(17) . 6
O1 K1 O1 161.20(15) . 6
O2 K1 N1 103.55(11) 6 1_655
O2 K1 N1 103.55(11) . 1_655
O3 K1 N1 79.82(17) 6 1_655
O3 K1 N1 79.82(17) . 1_655
O1 K1 N1 99.33(7) . 1_655
O1 K1 N1 99.33(7) 6 1_655
O2 K1 C4 80.81(11) 6 6_655
O2 K1 C4 101.14(12) . 6_655
O3 K1 C4 97.16(17) 6 6_655
O3 K1 C4 91.29(17) . 6_655
O1 K1 C4 118.76(12) . 6_655
O1 K1 C4 79.86(11) 6 6_655
N1 K1 C4 24.29(9) 1_655 6_655
O2 K1 C4 101.14(12) 6 1_655
O2 K1 C4 80.81(11) . 1_655
O3 K1 C4 91.29(17) 6 1_655
O3 K1 C4 97.16(17) . 1_655
O1 K1 C4 79.86(11) . 1_655
O1 K1 C4 118.76(12) 6 1_655
N1 K1 C4 24.29(9) 1_655 1_655
C4 K1 C4 38.91(17) 6_655 1_655
O2 K1 C23 17.68(10) 6 6
O2 K1 C23 81.25(11) . 6
O3 K1 C23 139.74(18) 6 6
O3 K1 C23 122.08(17) . 6
O1 K1 C23 137.73(11) . 6
O1 K1 C23 41.32(10) 6 6
N1 K1 C23 96.56(10) 1_655 6
C4 K1 C23 72.35(11) 6_655 6
C4 K1 C23 101.55(12) 1_655 6
O2 K1 C23 81.25(11) 6 .
O2 K1 C23 17.68(10) . .
O3 K1 C23 122.08(17) 6 .
O3 K1 C23 139.74(18) . .
O1 K1 C23 41.32(10) . .
O1 K1 C23 137.73(11) 6 .
N1 K1 C23 96.56(10) 1_655 .
C4 K1 C23 101.55(12) 6_655 .
C4 K1 C23 72.35(11) 1_655 .
C23 K1 C23 98.17(16) 6 .
O2 K1 Tb1 34.37(7) 6 .
O2 K1 Tb1 34.37(7) . .
O3 K1 Tb1 159.07(15) 6 .
O3 K1 Tb1 159.07(15) . .
O1 K1 Tb1 86.45(7) . .
O1 K1 Tb1 86.45(7) 6 .
N1 K1 Tb1 119.35(11) 1_655 .
C4 K1 Tb1 103.67(9) 6_655 .
C4 K1 Tb1 103.67(9) 1_655 .
C23 K1 Tb1 51.82(8) 6 .
C23 K1 Tb1 51.82(8) . .
O2 K1 H3A 133.8 6 .
O2 K1 H3A 156.6 . .
O3 K1 H3A 28.7 6 .
O3 K1 H3A 19.6 . .
O1 K1 H3A 105.8 . .
O1 K1 H3A 81.4 6 .
N1 K1 H3A 60.9 1_655 .
C4 K1 H3A 71.9 6_655 .
C4 K1 H3A 80.3 1_655 .
C23 K1 H3A 116.1 6 .
C23 K1 H3A 139.7 . .
Tb1 K1 H3A 167.7 . .
O2 Tb1 O2 76.04(15) . 6
O2 Tb1 N1 141.03(8) . .
O2 Tb1 N1 141.03(8) 6 .
O2 Tb1 N3 146.24(12) . 6
O2 Tb1 N3 80.92(12) 6 6
N1 Tb1 N3 69.21(11) . 6
O2 Tb1 N3 80.92(12) . .
O2 Tb1 N3 146.24(12) 6 .
N1 Tb1 N3 69.21(11) . .
N3 Tb1 N3 106.82(18) 6 .
O2 Tb1 N5 83.85(13) . .
O2 Tb1 N5 83.85(13) 6 .
N1 Tb1 N5 107.09(17) . .
N3 Tb1 N5 69.31(11) 6 .
N3 Tb1 N5 69.31(11) . .
O2 Tb1 N6 111.69(12) . 6
O2 Tb1 N6 72.77(12) 6 6
N1 Tb1 N6 79.55(13) . 6
N3 Tb1 N6 83.98(12) 6 6
N3 Tb1 N6 139.73(13) . 6
N5 Tb1 N6 146.99(9) . 6
O2 Tb1 N6 72.77(12) . .
O2 Tb1 N6 111.69(12) 6 .
N1 Tb1 N6 79.55(13) . .
N3 Tb1 N6 139.73(13) 6 .
N3 Tb1 N6 83.98(12) . .
N5 Tb1 N6 146.99(9) . .
N6 Tb1 N6 65.43(17) 6 .
O2 Tb1 K1 41.03(8) . .
O2 Tb1 K1 41.03(8) 6 .
N1 Tb1 K1 172.51(12) . .
N3 Tb1 K1 106.83(9) 6 .
N3 Tb1 K1 106.83(9) . .
N5 Tb1 K1 65.41(13) . .
N6 Tb1 K1 106.68(9) 6 .
N6 Tb1 K1 106.68(9) . .

loop_
_geom_bond_atom_site_label_1
_geom_bond_atom_site_label_2
_geom_bond_distance
_geom_bond_site_symmetry_2
C1 C2 1.381(7) .
C1 C1 1.401(11) 6
C1 H1 0.9300 .
C2 C3 1.395(6) .
C2 H2 0.9300 .
C3 C3 1.402(10) 6
C3 C4 1.462(6) .
C4 N2 1.333(6) .
C4 N1 1.381(5) .
C4 K1 3.345(5) 1_455
C5 N2 1.344(6) .
C5 N3 1.369(6) .
C5 C6 1.465(6) .
C6 C7 1.381(6) .
C6 C11 1.402(6) .
C7 C8 1.383(7) .
C7 H7 0.9300 .
C8 C9 1.397(7) .
C8 H8 0.9300 .
C9 C10 1.380(7) .
C9 H9 0.9300 .
C10 C11 1.376(7) .
C10 H10 0.9300 .
C11 C12 1.467(7) .
C12 N4 1.334(6) .
C12 N3 1.380(6) .
C13 N4 1.349(6) .
C13 N5 1.368(5) .
C13 C14 1.467(6) .
C14 C15 1.391(6) .
C14 C14 1.403(9) 6
C15 C16 1.383(6) .
C15 H15 0.9300 .
C16 C16 1.397(10) 6
C16 H16 0.9300 .
C17 O1 1.429(6) .
C17 H17A 0.9600 .
C17 H17B 0.9600 .
C17 H17C 0.9600 .
C18 C19 1.362(7) .
C18 O1 1.394(6) .
C18 C23 1.420(7) .
C19 C20 1.398(7) .
C19 H19 0.9300 .
C20 C21 1.367(7) .
C20 H20 0.9300 .
C21 C22 1.418(7) .
C21 H21 0.9300 .
C22 C23 1.425(6) .
C22 C24 1.440(6) .
C23 O2 1.307(5) .
C23 K1 3.540(5) .
C24 N6 1.291(6) .
C24 H24 0.9300 .
C25 C26 1.383(6) .
C25 C25 1.421(9) 6
C25 N6 1.434(6) .
C26 C27 1.376(6) .
C26 H26 0.9300 .
C27 C27 1.380(10) 6
C27 H27 0.9300 .
N1 C4 1.381(5) 6
N1 Tb1 2.445(5) .
N1 K1 3.162(5) 1_455
N3 Tb1 2.453(4) .
N5 C13 1.368(5) 6
N5 Tb1 2.454(5) .
N6 Tb1 2.485(4) .
O1 K1 2.828(3) .
O2 Tb1 2.262(3) .
O2 K1 2.630(3) .
O3 O3 0.817(14) 6
O3 C28 1.260(10) .
O3 K1 2.660(7) .
O3 H3A 0.8946 .
C28 H28A 0.9600 .
C28 H28B 0.9600 .
C28 H28C 0.9600 .
K1 O2 2.630(3) 6
K1 O3 2.660(7) 6
K1 O1 2.828(3) 6
K1 N1 3.162(5) 1_655
K1 C4 3.345(5) 6_655
K1 C4 3.345(5) 1_655
K1 C23 3.540(5) 6
K1 Tb1 3.8764(16) .
K1 H3A 2.5961 .
Tb1 O2 2.262(3) 6
Tb1 N3 2.453(4) 6
Tb1 N6 2.485(4) 6
